data_2242163
loop_
_publ_author_name
'Matthews, Morgan'
'Sendzik, Madison'
'Bruggeman, Adrienne'
'Kearns, Claire'
'Oliver, Allen G.'
'Babbini, Dominic C.'

_publ_section_title
;
 Synthesis and crystal structure of a disubstituted nickel(II)
 bis[(dimethylaminophenylimino)ethyl]pyridine chloride complex
;
_journal_coeditor_code WM5402
_journal_issue 8
_journal_name_full 'Acta Crystallographica Section E'
_journal_page_first 1167
_journal_page_last 1171
_journal_paper_doi 10.1107/S2056989017010088
_journal_volume 73
_journal_year 2017
_chemical_formula_iupac '[Ni (C25 H29 N5)2] Cl2, 2C H2 Cl2, 2H2 O'
_chemical_formula_moiety 'C50 H58 N10 Ni 2+, 2(Cl -), 2(C H2 Cl2), 2(H2 O)'
_chemical_formula_sum 'C52 H66 Cl6 N10 Ni O2'
_chemical_formula_weight 1134.55
_chemical_name_systematic
'Bis[2,6-bis(1-{[4-(dimethylamino)phenyl]imino-\k<i>N</i>}ethyl)pyridine-\k<i>N</i>]nickel dichloride--dichloromethane--water (1/2/2)'
_space_group_crystal_system triclinic
_space_group_IT_number 2
_space_group_name_Hall '-P 1'
_space_group_name_H-M_alt 'P -1'
_symmetry_space_group_name_Hall '-P 1'
_symmetry_space_group_name_H-M 'P -1'
_atom_sites_solution_hydrogens mixed
_atom_sites_solution_primary dual
_atom_sites_solution_secondary difmap
_audit_creation_method SHELXL-2016/6
_cell_angle_alpha 79.6276(12)
_cell_angle_beta 81.2551(12)
_cell_angle_gamma 89.3481(12)
_cell_formula_units_Z 4
_cell_length_a 13.2227(5)
_cell_length_b 17.7311(6)
_cell_length_c 24.0242(9)
_cell_measurement_reflns_used 9951
_cell_measurement_temperature 120(2)
_cell_measurement_theta_max 27.13
_cell_measurement_theta_min 2.27
_cell_volume 5475.4(3)
_computing_cell_refinement
;
SAINT (Bruker, 2016)
;
_computing_data_collection
;
APEX3 (Bruker, 2016)
;
_computing_data_reduction
;
SAINT (Bruker, 2016)
;
_computing_molecular_graphics
;
Mercury (Macrae <i>et al.</i>,  2006) and POV-Ray (Cason, 2003)
;
_computing_publication_material
;
publCIF (Westrip, 2010)
;
_computing_structure_refinement
;
SHELXL2014 (Sheldrick, 2015b)
;
_computing_structure_solution
;
SHELXT (Sheldrick, 2015a)
;
_diffrn_ambient_temperature 120(2)
_diffrn_detector_area_resol_mean 8.33
_diffrn_measured_fraction_theta_full 1.000
_diffrn_measured_fraction_theta_max 0.996
_diffrn_measurement_device_type 'Bruker Kappa X8 APEXII'
_diffrn_measurement_method 'combination of \w and \f-scans '
_diffrn_radiation_monochromator graphite
_diffrn_radiation_source 'fine-focus sealed tube'
_diffrn_radiation_type MoK\a
_diffrn_radiation_wavelength 0.71073
_diffrn_reflns_av_R_equivalents 0.0335
_diffrn_reflns_limit_h_max 17
_diffrn_reflns_limit_h_min -16
_diffrn_reflns_limit_k_max 17
_diffrn_reflns_limit_k_min -22
_diffrn_reflns_limit_l_max 30
_diffrn_reflns_limit_l_min -30
_diffrn_reflns_number 69305
_diffrn_reflns_theta_full 25.242
_diffrn_reflns_theta_max 27.190
_diffrn_reflns_theta_min 0.872
_exptl_absorpt_coefficient_mu 0.697
_exptl_absorpt_correction_T_max 0.9173
_exptl_absorpt_correction_T_min 0.8231
_exptl_absorpt_correction_type numerical
_exptl_absorpt_process_details
;
(SADABS; Krause <i>et al.</i>, 2015)
;
_exptl_crystal_colour red-brown
_exptl_crystal_density_diffrn 1.376
_exptl_crystal_description block
_exptl_crystal_F_000 2376
_exptl_crystal_size_max 0.300
_exptl_crystal_size_mid 0.216
_exptl_crystal_size_min 0.152
_refine_diff_density_max 1.188
_refine_diff_density_min -1.002
_refine_ls_extinction_method none
_refine_ls_goodness_of_fit_ref 1.039
_refine_ls_hydrogen_treatment mixed
_refine_ls_matrix_type full
_refine_ls_number_parameters 1315
_refine_ls_number_reflns 24260
_refine_ls_number_restraints 0
_refine_ls_restrained_S_all 1.039
_refine_ls_R_factor_all 0.0717
_refine_ls_R_factor_gt 0.0446
_refine_ls_shift/su_max 0.001
_refine_ls_shift/su_mean 0.000
_refine_ls_structure_factor_coef Fsqd
_refine_ls_weighting_details 'w=1/[\s^2^(Fo^2^)+(0.0506P)^2^+2.6902P] where P=(Fo^2^+2Fc^2^)/3'
_refine_ls_weighting_scheme calc
_refine_ls_wR_factor_gt 0.1042
_refine_ls_wR_factor_ref 0.1149
_reflns_number_gt 17532
_reflns_number_total 24260
_reflns_threshold_expression 'I > 2\s(I)'
_cod_data_source_file wm5402sup1.cif
_cod_data_source_block I
_cod_database_code 2242163
_shelx_space_group_comment
;
The symmetry employed for this shelxl refinement is uniquely defined
by the following loop, which should always be used as a source of
symmetry information in preference to the above space-group names.
They are only intended as comments.
;
_shelx_estimated_absorpt_t_min 0.818
_shelx_estimated_absorpt_t_max 0.901

loop_
_space_group_symop_operation_xyz
'x, y, z'
'-x, -y, -z'

loop_
_atom_site_type_symbol
_atom_site_label
_atom_site_fract_x
_atom_site_fract_y
_atom_site_fract_z
_atom_site_U_iso_or_equiv
_atom_site_adp_type
_atom_site_calc_flag
_atom_site_occupancy
Ni Ni1 0.94318(2) 0.75736(2) 0.49692(2) 0.01340(7) Uani d 1
N N1 1.05673(14) 0.67220(11) 0.49125(8) 0.0166(4) Uani d 1
N N2 0.95646(14) 0.71811(10) 0.57750(8) 0.0144(4) Uani d 1
N N3 0.82707(14) 0.81477(10) 0.54041(8) 0.0144(4) Uani d 1
N N4 0.83769(14) 0.69100(11) 0.46895(8) 0.0159(4) Uani d 1
N N5 0.96256(14) 0.79725(11) 0.41383(8) 0.0160(4) Uani d 1
N N6 1.05128(14) 0.84927(11) 0.48658(8) 0.0175(4) Uani d 1
N N7 1.1429(2) 0.59662(16) 0.27296(10) 0.0457(7) Uani d 1
N N8 0.52711(16) 0.97392(12) 0.42701(9) 0.0280(5) Uani d 1
N N9 0.55000(15) 0.49107(12) 0.61881(8) 0.0227(5) Uani d 1
N N10 1.15686(17) 0.90581(13) 0.69285(9) 0.0296(5) Uani d 1
C C1 1.16227(19) 0.57935(14) 0.54579(11) 0.0233(5) Uani d 1
H H1A 1.136317 0.539445 0.578538 0.035 Uiso calc 1
H H1B 1.225916 0.601482 0.552529 0.035 Uiso calc 1
H H1C 1.175557 0.556835 0.511047 0.035 Uiso calc 1
C C2 1.08458(17) 0.64073(13) 0.53853(10) 0.0168(5) Uani d 1
C C3 1.03387(17) 0.67150(13) 0.58929(10) 0.0167(5) Uani d 1
C C4 1.06214(18) 0.65800(13) 0.64315(10) 0.0194(5) Uani d 1
H H4 1.116034 0.624052 0.651682 0.023 Uiso calc 1
C C5 1.00967(19) 0.69538(14) 0.68448(10) 0.0228(5) Uani d 1
H H5 1.028500 0.687638 0.721684 0.027 Uiso calc 1
C C6 0.93018(18) 0.74383(13) 0.67207(9) 0.0194(5) Uani d 1
H H6 0.893902 0.769471 0.700257 0.023 Uiso calc 1
C C7 0.90505(17) 0.75385(13) 0.61731(9) 0.0161(5) Uani d 1
C C8 0.82490(17) 0.80492(13) 0.59496(9) 0.0173(5) Uani d 1
C C9 0.7536(2) 0.84156(15) 0.63575(10) 0.0260(6) Uani d 1
H H9A 0.721265 0.885380 0.614604 0.039 Uiso calc 1
H H9B 0.791610 0.859229 0.663071 0.039 Uiso calc 1
H H9C 0.700707 0.804227 0.656481 0.039 Uiso calc 1
C C10 0.7904(2) 0.65176(15) 0.38197(10) 0.0257(6) Uani d 1
H H10A 0.841203 0.632636 0.353884 0.039 Uiso calc 1
H H10B 0.740456 0.682801 0.362100 0.039 Uiso calc 1
H H10C 0.755211 0.608311 0.408634 0.039 Uiso calc 1
C C11 0.84277(17) 0.69971(13) 0.41435(9) 0.0168(5) Uani d 1
C C12 0.91471(18) 0.76121(13) 0.38117(9) 0.0186(5) Uani d 1
C C13 0.9351(2) 0.78081(15) 0.32215(10) 0.0248(6) Uani d 1
H H13 0.900143 0.755688 0.298739 0.030 Uiso calc 1
C C14 1.0075(2) 0.83771(15) 0.29787(10) 0.0289(6) Uani d 1
H H14 1.021311 0.852980 0.257442 0.035 Uiso calc 1
C C15 1.05953(19) 0.87230(14) 0.33243(10) 0.0238(5) Uani d 1
H H15 1.110914 0.910294 0.316229 0.029 Uiso calc 1
C C16 1.03522(18) 0.85042(13) 0.39117(10) 0.0185(5) Uani d 1
C C17 1.08515(17) 0.87935(13) 0.43460(10) 0.0184(5) Uani d 1
C C18 1.17011(19) 0.93686(15) 0.41517(11) 0.0261(6) Uani d 1
H H18A 1.228120 0.913848 0.394099 0.039 Uiso calc 1
H H18B 1.191450 0.953266 0.448513 0.039 Uiso calc 1
H H18C 1.146690 0.981332 0.390108 0.039 Uiso calc 1
C C19 1.08983(17) 0.64669(13) 0.43826(10) 0.0178(5) Uani d 1
C C20 1.16176(18) 0.68909(14) 0.39652(10) 0.0230(5) Uani d 1
H H20 1.198077 0.730099 0.405527 0.028 Uiso calc 1
C C21 1.18083(19) 0.67215(15) 0.34221(11) 0.0251(6) Uani d 1
H H21 1.230742 0.701307 0.314221 0.030 Uiso calc 1
C C22 1.1274(2) 0.61228(15) 0.32767(10) 0.0271(6) Uani d 1
C C23 1.05641(19) 0.56951(14) 0.37042(10) 0.0225(5) Uani d 1
H H23 1.020520 0.527833 0.362044 0.027 Uiso calc 1
C C24 1.03783(18) 0.58720(13) 0.42482(10) 0.0193(5) Uani d 1
H H24 0.988637 0.557966 0.453214 0.023 Uiso calc 1
C C25 1.0827(3) 0.53817(19) 0.25846(13) 0.0521(9) Uani d 1
H H25A 1.094887 0.540549 0.216909 0.078 Uiso calc 1
H H25B 1.009999 0.546380 0.270993 0.078 Uiso calc 1
H H25C 1.102091 0.487698 0.277596 0.078 Uiso calc 1
C C26 1.2234(3) 0.6350(2) 0.23073(12) 0.0498(9) Uani d 1
H H26A 1.220798 0.619096 0.193961 0.075 Uiso calc 1
H H26B 1.289751 0.621567 0.242902 0.075 Uiso calc 1
H H26C 1.214523 0.690610 0.226508 0.075 Uiso calc 1
C C27 0.74965(17) 0.85605(13) 0.51336(9) 0.0157(5) Uani d 1
C C28 0.64669(18) 0.83715(13) 0.53030(10) 0.0187(5) Uani d 1
H H28 0.626768 0.797287 0.562145 0.022 Uiso calc 1
C C29 0.57299(18) 0.87494(14) 0.50192(10) 0.0203(5) Uani d 1
H H29 0.503067 0.860425 0.514036 0.024 Uiso calc 1
C C30 0.59985(18) 0.93470(13) 0.45527(10) 0.0196(5) Uani d 1
C C31 0.70425(18) 0.95273(14) 0.43811(10) 0.0208(5) Uani d 1
H H31 0.724853 0.992756 0.406481 0.025 Uiso calc 1
C C32 0.77730(18) 0.91340(13) 0.46633(10) 0.0189(5) Uani d 1
H H32 0.847651 0.925789 0.453346 0.023 Uiso calc 1
C C33 0.42161(19) 0.94824(15) 0.43961(12) 0.0300(6) Uani d 1
H H33A 0.381030 0.982107 0.414958 0.045 Uiso calc 1
H H33B 0.395252 0.949451 0.479827 0.045 Uiso calc 1
H H33C 0.416874 0.895724 0.432598 0.045 Uiso calc 1
C C34 0.5576(2) 1.03030(16) 0.37651(12) 0.0341(7) Uani d 1
H H34A 0.601731 1.006618 0.348058 0.051 Uiso calc 1
H H34B 0.595234 1.072150 0.386326 0.051 Uiso calc 1
H H34C 0.496755 1.050668 0.360655 0.051 Uiso calc 1
C C35 0.76478(17) 0.63922(13) 0.50586(9) 0.0166(5) Uani d 1
C C36 0.79552(18) 0.58544(13) 0.54891(10) 0.0190(5) Uani d 1
H H36 0.865580 0.583262 0.553655 0.023 Uiso calc 1
C C37 0.72591(18) 0.53484(14) 0.58508(10) 0.0204(5) Uani d 1
H H37 0.749218 0.497177 0.613513 0.024 Uiso calc 1
C C38 0.62107(18) 0.53799(14) 0.58066(10) 0.0195(5) Uani d 1
C C39 0.59132(18) 0.59409(14) 0.53729(10) 0.0217(5) Uani d 1
H H39 0.521086 0.597914 0.533023 0.026 Uiso calc 1
C C40 0.66142(18) 0.64363(14) 0.50083(10) 0.0207(5) Uani d 1
H H40 0.639019 0.681147 0.471984 0.025 Uiso calc 1
C C41 0.5864(2) 0.42651(15) 0.65642(11) 0.0318(6) Uani d 1
H H41A 0.621322 0.390774 0.633483 0.048 Uiso calc 1
H H41B 0.528145 0.400196 0.682571 0.048 Uiso calc 1
H H41C 0.634161 0.444938 0.678609 0.048 Uiso calc 1
C C42 0.4508(2) 0.47877(16) 0.60241(11) 0.0310(6) Uani d 1
H H42A 0.460600 0.459291 0.566317 0.047 Uiso calc 1
H H42B 0.414337 0.527378 0.597468 0.047 Uiso calc 1
H H42C 0.410640 0.441354 0.632386 0.047 Uiso calc 1
C C43 1.08716(17) 0.87102(13) 0.53470(10) 0.0176(5) Uani d 1
C C44 1.16933(18) 0.83543(14) 0.55673(11) 0.0223(5) Uani d 1
H H44 1.210560 0.802641 0.535813 0.027 Uiso calc 1
C C45 1.19257(18) 0.84671(14) 0.60863(11) 0.0228(5) Uani d 1
H H45 1.249412 0.821234 0.622969 0.027 Uiso calc 1
C C46 1.13421(19) 0.89493(14) 0.64076(10) 0.0213(5) Uani d 1
C C47 1.05252(19) 0.93204(14) 0.61710(10) 0.0221(5) Uani d 1
H H47 1.012341 0.966345 0.637060 0.026 Uiso calc 1
C C48 1.02924(18) 0.91978(13) 0.56543(10) 0.0207(5) Uani d 1
H H48 0.972696 0.945109 0.550648 0.025 Uiso calc 1
C C49 1.2292(2) 0.85579(16) 0.72049(11) 0.0301(6) Uani d 1
H H49A 1.297161 0.863652 0.697296 0.045 Uiso calc 1
H H49B 1.207223 0.802256 0.724323 0.045 Uiso calc 1
H H49C 1.232031 0.867663 0.758518 0.045 Uiso calc 1
C C50 1.0876(3) 0.94759(19) 0.72748(12) 0.0452(8) Uani d 1
H H50A 1.084052 1.000644 0.707531 0.068 Uiso calc 1
H H50B 1.111921 0.947165 0.764081 0.068 Uiso calc 1
H H50C 1.019373 0.923509 0.734519 0.068 Uiso calc 1
Ni Ni2 0.56947(2) 0.24363(2) 0.00835(2) 0.01385(7) Uani d 1
N N11 0.68705(14) 0.18659(10) -0.03550(8) 0.0155(4) Uani d 1
N N12 0.55080(14) 0.27763(10) -0.07190(8) 0.0151(4) Uani d 1
N N13 0.45280(14) 0.32605(11) 0.01389(8) 0.0171(4) Uani d 1
N N14 0.67462(14) 0.31505(11) 0.03144(8) 0.0161(4) Uani d 1
N N15 0.55654(14) 0.20771(11) 0.09172(8) 0.0150(4) Uani d 1
N N16 0.46245(14) 0.14972(11) 0.02362(8) 0.0182(4) Uani d 1
N N17 0.99169(15) 0.04118(12) 0.08291(9) 0.0242(5) Uani d 1
N N18 0.37685(19) 0.41271(14) 0.22925(9) 0.0357(6) Uani d 1
N N19 0.94578(16) 0.51957(12) -0.12614(8) 0.0237(5) Uani d 1
N N20 0.31106(17) 0.09062(12) -0.17089(9) 0.0262(5) Uani d 1
C C51 0.7577(2) 0.15726(15) -0.13050(10) 0.0269(6) Uani d 1
H H51A 0.718818 0.137060 -0.156353 0.040 Uiso calc 1
H H51B 0.792933 0.115188 -0.109264 0.040 Uiso calc 1
H H51C 0.808292 0.195271 -0.152867 0.040 Uiso calc 1
C C52 0.68663(17) 0.19410(13) -0.08951(10) 0.0171(5) Uani d 1
C C53 0.60277(17) 0.24198(13) -0.11123(9) 0.0166(5) Uani d 1
C C54 0.57646(19) 0.24980(14) -0.16545(10) 0.0213(5) Uani d 1
H H54 0.613553 0.224199 -0.193412 0.026 Uiso calc 1
C C55 0.49485(19) 0.29578(15) -0.17801(10) 0.0238(5) Uani d 1
H H55 0.475471 0.302140 -0.215040 0.029 Uiso calc 1
C C56 0.44113(18) 0.33270(14) -0.13672(10) 0.0206(5) Uani d 1
H H56 0.385370 0.364835 -0.145040 0.025 Uiso calc 1
C C57 0.47085(17) 0.32147(13) -0.08330(10) 0.0167(5) Uani d 1
C C58 0.41979(17) 0.35308(13) -0.03301(10) 0.0166(5) Uani d 1
C C59 0.33651(19) 0.40976(14) -0.03978(11) 0.0241(6) Uani d 1
H H59A 0.358257 0.450045 -0.073032 0.036 Uiso calc 1
H H59B 0.321669 0.432684 -0.005289 0.036 Uiso calc 1
H H59C 0.274825 0.383835 -0.045475 0.036 Uiso calc 1
C C60 0.72346(19) 0.36265(15) 0.11472(10) 0.0250(6) Uani d 1
H H60A 0.779031 0.336004 0.132491 0.037 Uiso calc 1
H H60B 0.673451 0.379628 0.144231 0.037 Uiso calc 1
H H60C 0.751460 0.407272 0.086472 0.037 Uiso calc 1
C C61 0.67234(17) 0.30942(13) 0.08571(9) 0.0172(5) Uani d 1
C C62 0.60561(18) 0.24702(13) 0.12198(10) 0.0185(5) Uani d 1
C C63 0.59120(19) 0.22916(15) 0.18118(10) 0.0236(5) Uani d 1
H H63 0.626434 0.256967 0.202846 0.028 Uiso calc 1
C C64 0.5243(2) 0.16992(15) 0.20789(10) 0.0275(6) Uani d 1
H H64 0.514948 0.155467 0.248399 0.033 Uiso calc 1
C C65 0.47086(19) 0.13146(15) 0.17613(10) 0.0242(6) Uani d 1
H H65 0.423395 0.091485 0.194332 0.029 Uiso calc 1
C C66 0.48824(17) 0.15267(13) 0.11720(10) 0.0179(5) Uani d 1
C C67 0.43353(17) 0.12126(13) 0.07645(10) 0.0176(5) Uani d 1
C C68 0.34921(18) 0.06396(14) 0.09959(10) 0.0237(5) Uani d 1
H H68A 0.292197 0.088299 0.120406 0.036 Uiso calc 1
H H68B 0.374153 0.021270 0.125654 0.036 Uiso calc 1
H H68C 0.325786 0.044606 0.067920 0.036 Uiso calc 1
C C69 0.76642(17) 0.14784(13) -0.00836(9) 0.0157(5) Uani d 1
C C70 0.86890(18) 0.16776(14) -0.02611(10) 0.0197(5) Uani d 1
H H70 0.888006 0.206212 -0.059009 0.024 Uiso calc 1
C C71 0.94330(18) 0.13256(14) 0.00329(10) 0.0198(5) Uani d 1
H H71 1.013015 0.147165 -0.009612 0.024 Uiso calc 1
C C72 0.91799(18) 0.07570(13) 0.05183(10) 0.0187(5) Uani d 1
C C73 0.81430(17) 0.05617(13) 0.06959(10) 0.0186(5) Uani d 1
H H73 0.794696 0.017490 0.102280 0.022 Uiso calc 1
C C74 0.74035(18) 0.09244(13) 0.04017(9) 0.0181(5) Uani d 1
H H74 0.670321 0.079178 0.053433 0.022 Uiso calc 1
C C75 1.09837(18) 0.04733(15) 0.05675(12) 0.0283(6) Uani d 1
H H75A 1.107647 0.022214 0.023212 0.042 Uiso calc 1
H H75B 1.141015 0.022376 0.084491 0.042 Uiso calc 1
H H75C 1.118476 0.101550 0.044875 0.042 Uiso calc 1
C C76 0.9646(2) -0.02654(15) 0.12591(11) 0.0296(6) Uani d 1
H H76A 0.904829 -0.016017 0.152782 0.044 Uiso calc 1
H H76B 1.022231 -0.040681 0.146707 0.044 Uiso calc 1
H H76C 0.948218 -0.068858 0.107401 0.044 Uiso calc 1
C C77 0.42147(17) 0.35379(13) 0.06615(9) 0.0173(5) Uani d 1
C C78 0.47223(18) 0.41554(14) 0.07687(10) 0.0197(5) Uani d 1
H H78 0.518429 0.445066 0.046939 0.024 Uiso calc 1
C C79 0.45709(19) 0.43536(14) 0.13060(10) 0.0228(5) Uani d 1
H H79 0.492865 0.478365 0.137058 0.027 Uiso calc 1
C C80 0.3896(2) 0.39279(15) 0.17561(10) 0.0239(5) Uani d 1
C C81 0.33736(19) 0.33057(15) 0.16367(11) 0.0251(6) Uani d 1
H H81 0.290104 0.301186 0.193112 0.030 Uiso calc 1
C C82 0.35333(18) 0.31143(14) 0.11014(10) 0.0213(5) Uani d 1
H H82 0.317470 0.268829 0.103109 0.026 Uiso calc 1
C C83 0.4592(3) 0.4527(2) 0.24455(13) 0.0533(9) Uani d 1
H H83A 0.523400 0.426066 0.235860 0.080 Uiso calc 1
H H83B 0.445762 0.454245 0.285587 0.080 Uiso calc 1
H H83C 0.464636 0.505161 0.222671 0.080 Uiso calc 1
C C84 0.3087(3) 0.3664(2) 0.27473(12) 0.0478(8) Uani d 1
H H84A 0.241338 0.363136 0.262939 0.072 Uiso calc 1
H H84B 0.301969 0.389675 0.309104 0.072 Uiso calc 1
H H84C 0.336403 0.314761 0.283087 0.072 Uiso calc 1
C C85 0.74349(17) 0.36746(13) -0.00769(10) 0.0172(5) Uani d 1
C C86 0.84744(18) 0.36710(14) -0.00498(10) 0.0214(5) Uani d 1
H H86 0.873301 0.331411 0.023720 0.026 Uiso calc 1
C C87 0.91370(19) 0.41760(14) -0.04322(10) 0.0225(5) Uani d 1
H H87 0.984552 0.416525 -0.040252 0.027 Uiso calc 1
C C88 0.87861(18) 0.47075(14) -0.08657(10) 0.0196(5) Uani d 1
C C89 0.77311(18) 0.47017(14) -0.08890(10) 0.0203(5) Uani d 1
H H89 0.746454 0.506014 -0.117197 0.024 Uiso calc 1
C C90 0.70755(18) 0.41854(14) -0.05086(10) 0.0191(5) Uani d 1
H H90 0.636926 0.417942 -0.054258 0.023 Uiso calc 1
C C91 1.04661(19) 0.53340(16) -0.11291(11) 0.0295(6) Uani d 1
H H91A 1.085777 0.568007 -0.145205 0.044 Uiso calc 1
H H91B 1.082341 0.484664 -0.105975 0.044 Uiso calc 1
H H91C 1.039846 0.556860 -0.078608 0.044 Uiso calc 1
C C92 0.9038(2) 0.58500(16) -0.16033(11) 0.0312(6) Uani d 1
H H92A 0.958874 0.612516 -0.188309 0.047 Uiso calc 1
H H92B 0.872168 0.619454 -0.135292 0.047 Uiso calc 1
H H92C 0.852204 0.567199 -0.180471 0.047 Uiso calc 1
C C93 0.41735(17) 0.12778(13) -0.02151(9) 0.0175(5) Uani d 1
C C94 0.32708(18) 0.15923(14) -0.03611(11) 0.0237(5) Uani d 1
H H94 0.288481 0.189838 -0.012175 0.028 Uiso calc 1
C C95 0.29206(19) 0.14689(14) -0.08494(11) 0.0257(6) Uani d 1
H H95 0.229322 0.168900 -0.093819 0.031 Uiso calc 1
C C96 0.34662(19) 0.10272(13) -0.12180(10) 0.0208(5) Uani d 1
C C97 0.43628(19) 0.06970(14) -0.10535(11) 0.0236(5) Uani d 1
H H97 0.474148 0.037587 -0.128340 0.028 Uiso calc 1
C C98 0.47125(18) 0.08247(13) -0.05667(10) 0.0207(5) Uani d 1
H H98 0.533245 0.059857 -0.047081 0.025 Uiso calc 1
C C99 0.2497(2) 0.15044(16) -0.19891(11) 0.0339(7) Uani d 1
H H99A 0.228728 0.134516 -0.232516 0.051 Uiso calc 1
H H99B 0.290311 0.198064 -0.210936 0.051 Uiso calc 1
H H99C 0.188793 0.158934 -0.172099 0.051 Uiso calc 1
C C100 0.3762(2) 0.05017(18) -0.20938(12) 0.0392(7) Uani d 1
H H10D 0.341524 0.044890 -0.241766 0.059 Uiso calc 1
H H10E 0.390724 -0.000810 -0.188909 0.059 Uiso calc 1
H H10F 0.440548 0.079042 -0.223531 0.059 Uiso calc 1
Cl Cl1 0.32592(6) -0.13439(4) 0.27016(3) 0.03678(17) Uani d 1
Cl Cl2 0.20244(5) 0.14063(4) 0.22310(3) 0.02772(14) Uani d 1
Cl Cl3 0.78142(5) 0.36539(4) 0.24816(3) 0.02773(15) Uani d 1
Cl Cl4 0.68265(5) 0.64160(4) 0.26307(3) 0.02594(14) Uani d 1
C C1S 0.5820(2) 0.32718(17) 0.35855(12) 0.0371(7) Uani d 1
H H1SA 0.531364 0.368201 0.362327 0.045 Uiso calc 1
H H1SB 0.641193 0.348995 0.330020 0.045 Uiso calc 1
Cl Cl5 0.52651(6) 0.25141(5) 0.33470(4) 0.0515(2) Uani d 1
Cl Cl6 0.62287(6) 0.29465(5) 0.42512(3) 0.04281(19) Uani d 1
C C2S 0.5202(3) 0.76821(19) 0.34787(13) 0.0475(9) Uani d 1
H H2SA 0.545927 0.724886 0.329145 0.057 Uiso calc 1
H H2SB 0.475215 0.799167 0.323530 0.057 Uiso calc 1
Cl Cl7 0.44865(7) 0.73200(5) 0.41754(4) 0.0514(2) Uani d 1
Cl Cl8 0.62339(7) 0.82496(5) 0.35527(3) 0.0502(2) Uani d 1
C C3S 0.0469(2) 0.20879(16) 0.12292(12) 0.0352(7) Uani d 1
H H3SA 0.025519 0.159576 0.113933 0.042 Uiso calc 1
H H3SB 0.101700 0.197948 0.146971 0.042 Uiso calc 1
Cl Cl9 0.09611(6) 0.27075(4) 0.05845(3) 0.04107(18) Uani d 1
Cl Cl10 -0.05734(6) 0.24757(5) 0.16151(4) 0.0514(2) Uani d 1
C C4S 0.9087(2) 0.65869(17) 0.16231(12) 0.0381(7) Uani d 1
H H4SA 0.844761 0.651571 0.190230 0.046 Uiso calc 1
H H4SB 0.941460 0.608152 0.162716 0.046 Uiso calc 1
Cl Cl11 0.87950(6) 0.69424(4) 0.09336(3) 0.04264(19) Uani d 1
Cl Cl12 0.99139(6) 0.72231(5) 0.18242(4) 0.0502(2) Uani d 1
O O1 0.15979(14) -0.03002(11) 0.20668(7) 0.0298(4) Uani d 1
H H1OA 0.208421 -0.057922 0.223474 0.049(10) Uiso d 1
H H1OB 0.173321 0.016378 0.211974 0.061(11) Uiso d 1
O O2 0.35472(14) 0.03293(11) 0.29766(7) 0.0331(4) Uani d 1
H H2OA 0.349578 -0.019509 0.287110 0.074(12) Uiso d 1
H H2OB 0.310178 0.065391 0.277110 0.082(13) Uiso d 1
O O3 0.70769(17) 0.52151(11) 0.17747(8) 0.0409(5) Uani d 1
H H3OA 0.702136 0.555309 0.201415 0.068(12) Uiso d 1
H H3OB 0.732136 0.479689 0.194895 0.087(14) Uiso d 1
O O4 0.8157(2) 0.50164(12) 0.31347(10) 0.0597(7) Uani d 1
H H4OA 0.774772 0.541506 0.298367 0.067(11) Uiso d 1
H H4OB 0.799392 0.461176 0.287497 0.16(2) Uiso d 1

loop_
_atom_site_aniso_label
_atom_site_aniso_U_11
_atom_site_aniso_U_22
_atom_site_aniso_U_33
_atom_site_aniso_U_12
_atom_site_aniso_U_13
_atom_site_aniso_U_23
Ni1 0.01361(15) 0.01447(15) 0.01276(14) 0.00145(12) -0.00309(11) -0.00332(11)
N1 0.0149(10) 0.0183(10) 0.0183(10) 0.0020(8) -0.0039(8) -0.0069(8)
N2 0.0146(10) 0.0134(10) 0.0162(9) -0.0004(8) -0.0040(7) -0.0042(8)
N3 0.0144(10) 0.0126(10) 0.0163(10) 0.0001(8) -0.0020(7) -0.0027(8)
N4 0.0154(10) 0.0153(10) 0.0189(10) 0.0027(8) -0.0056(8) -0.0061(8)
N5 0.0150(10) 0.0156(10) 0.0171(10) 0.0045(8) -0.0023(8) -0.0027(8)
N6 0.0136(10) 0.0166(10) 0.0228(10) 0.0009(8) -0.0020(8) -0.0053(8)
N7 0.0616(18) 0.0553(18) 0.0196(12) -0.0070(14) 0.0054(11) -0.0146(12)
N8 0.0188(11) 0.0269(12) 0.0361(13) 0.0039(9) -0.0085(9) 0.0036(10)
N9 0.0185(11) 0.0253(12) 0.0244(11) -0.0042(9) -0.0017(8) -0.0054(9)
N10 0.0341(13) 0.0290(13) 0.0323(12) 0.0119(10) -0.0155(10) -0.0152(10)
C1 0.0219(13) 0.0217(13) 0.0276(13) 0.0070(11) -0.0080(10) -0.0044(11)
C2 0.0134(11) 0.0156(12) 0.0227(12) -0.0015(9) -0.0051(9) -0.0049(9)
C3 0.0165(12) 0.0135(12) 0.0210(12) -0.0017(9) -0.0066(9) -0.0021(9)
C4 0.0214(13) 0.0173(12) 0.0200(12) 0.0027(10) -0.0083(10) -0.0007(10)
C5 0.0276(14) 0.0259(14) 0.0152(12) -0.0025(11) -0.0075(10) -0.0005(10)
C6 0.0241(13) 0.0195(13) 0.0148(11) -0.0025(10) -0.0023(9) -0.0048(9)
C7 0.0173(12) 0.0150(12) 0.0158(11) -0.0027(9) -0.0032(9) -0.0018(9)
C8 0.0171(12) 0.0168(12) 0.0190(12) 0.0001(10) -0.0022(9) -0.0060(9)
C9 0.0288(14) 0.0313(15) 0.0197(12) 0.0084(12) -0.0045(10) -0.0089(11)
C10 0.0263(14) 0.0323(15) 0.0231(13) 0.0001(12) -0.0089(11) -0.0130(11)
C11 0.0162(12) 0.0177(12) 0.0185(12) 0.0055(10) -0.0061(9) -0.0059(9)
C12 0.0215(13) 0.0194(12) 0.0170(11) 0.0075(10) -0.0059(9) -0.0069(10)
C13 0.0325(15) 0.0266(14) 0.0172(12) 0.0061(12) -0.0072(10) -0.0065(10)
C14 0.0403(16) 0.0309(15) 0.0133(12) 0.0062(13) 0.0000(11) -0.0016(11)
C15 0.0259(14) 0.0217(13) 0.0201(12) 0.0034(11) 0.0039(10) -0.0004(10)
C16 0.0173(12) 0.0169(12) 0.0196(12) 0.0059(10) 0.0016(9) -0.0023(9)
C17 0.0134(12) 0.0149(12) 0.0251(13) 0.0037(9) 0.0001(9) -0.0020(10)
C18 0.0179(13) 0.0268(14) 0.0315(14) -0.0017(11) 0.0002(11) -0.0029(11)
C19 0.0167(12) 0.0189(12) 0.0187(12) 0.0073(10) -0.0039(9) -0.0052(10)
C20 0.0160(12) 0.0214(13) 0.0315(14) 0.0038(10) -0.0018(10) -0.0063(11)
C21 0.0204(13) 0.0248(14) 0.0258(13) 0.0041(11) 0.0043(10) -0.0001(11)
C22 0.0315(15) 0.0288(15) 0.0203(13) 0.0084(12) 0.0010(11) -0.0069(11)
C23 0.0267(14) 0.0200(13) 0.0228(13) 0.0012(11) -0.0042(10) -0.0089(10)
C24 0.0205(13) 0.0160(12) 0.0208(12) 0.0026(10) -0.0020(10) -0.0024(10)
C25 0.089(3) 0.045(2) 0.0248(16) 0.0015(19) -0.0071(16) -0.0143(14)
C26 0.051(2) 0.069(2) 0.0218(15) 0.0097(18) 0.0086(14) -0.0023(15)
C27 0.0177(12) 0.0152(12) 0.0159(11) 0.0033(9) -0.0041(9) -0.0061(9)
C28 0.0187(12) 0.0181(12) 0.0184(12) -0.0005(10) -0.0003(9) -0.0027(9)
C29 0.0137(12) 0.0223(13) 0.0257(13) -0.0003(10) -0.0014(10) -0.0075(10)
C30 0.0166(12) 0.0178(12) 0.0251(13) 0.0025(10) -0.0044(10) -0.0052(10)
C31 0.0194(13) 0.0185(13) 0.0228(12) 0.0002(10) -0.0034(10) 0.0006(10)
C32 0.0141(12) 0.0184(12) 0.0227(12) -0.0012(10) 0.0002(9) -0.0024(10)
C33 0.0181(13) 0.0281(15) 0.0461(17) 0.0025(11) -0.0130(12) -0.0063(12)
C34 0.0282(15) 0.0335(16) 0.0377(16) 0.0062(13) -0.0125(12) 0.0069(13)
C35 0.0160(12) 0.0174(12) 0.0180(11) 0.0004(9) -0.0039(9) -0.0067(9)
C36 0.0150(12) 0.0209(13) 0.0233(12) 0.0023(10) -0.0066(10) -0.0071(10)
C37 0.0216(13) 0.0198(13) 0.0200(12) 0.0014(10) -0.0044(10) -0.0035(10)
C38 0.0183(12) 0.0208(13) 0.0218(12) 0.0003(10) -0.0021(10) -0.0110(10)
C39 0.0142(12) 0.0293(14) 0.0235(13) 0.0013(10) -0.0040(10) -0.0092(11)
C40 0.0204(13) 0.0209(13) 0.0227(12) 0.0033(10) -0.0072(10) -0.0059(10)
C41 0.0326(16) 0.0252(15) 0.0342(15) -0.0025(12) -0.0014(12) 0.0004(12)
C42 0.0250(14) 0.0355(16) 0.0325(15) -0.0094(12) -0.0036(11) -0.0063(12)
C43 0.0146(12) 0.0171(12) 0.0212(12) -0.0031(10) -0.0024(9) -0.0038(9)
C44 0.0176(13) 0.0209(13) 0.0311(14) 0.0012(10) -0.0041(10) -0.0115(11)
C45 0.0165(12) 0.0219(13) 0.0325(14) 0.0037(10) -0.0083(10) -0.0081(11)
C46 0.0214(13) 0.0195(13) 0.0249(13) -0.0016(10) -0.0063(10) -0.0069(10)
C47 0.0224(13) 0.0183(13) 0.0272(13) 0.0029(10) -0.0043(10) -0.0083(10)
C48 0.0181(12) 0.0177(12) 0.0274(13) 0.0008(10) -0.0061(10) -0.0046(10)
C49 0.0318(15) 0.0338(16) 0.0254(14) 0.0011(12) -0.0087(11) -0.0034(12)
C50 0.057(2) 0.055(2) 0.0333(16) 0.0227(17) -0.0205(15) -0.0239(15)
Ni2 0.01312(15) 0.01556(15) 0.01360(14) 0.00094(12) -0.00360(11) -0.00327(11)
N11 0.0140(10) 0.0143(10) 0.0187(10) -0.0005(8) -0.0050(8) -0.0027(8)
N12 0.0142(10) 0.0142(10) 0.0172(10) 0.0002(8) -0.0041(8) -0.0024(8)
N13 0.0147(10) 0.0192(10) 0.0187(10) 0.0014(8) -0.0032(8) -0.0068(8)
N14 0.0130(10) 0.0167(10) 0.0196(10) 0.0016(8) -0.0053(8) -0.0035(8)
N15 0.0124(10) 0.0175(10) 0.0159(9) 0.0040(8) -0.0032(7) -0.0044(8)
N16 0.0159(10) 0.0173(10) 0.0222(10) 0.0014(8) -0.0026(8) -0.0061(8)
N17 0.0173(11) 0.0253(12) 0.0309(12) 0.0039(9) -0.0101(9) -0.0022(9)
N18 0.0465(15) 0.0418(15) 0.0183(11) -0.0026(12) 0.0030(10) -0.0106(10)
N19 0.0212(11) 0.0263(12) 0.0224(11) -0.0051(9) 0.0002(9) -0.0041(9)
N20 0.0332(13) 0.0223(12) 0.0254(11) 0.0000(10) -0.0118(9) -0.0038(9)
C51 0.0314(15) 0.0311(15) 0.0215(13) 0.0138(12) -0.0076(11) -0.0112(11)
C52 0.0172(12) 0.0156(12) 0.0194(12) 0.0002(10) -0.0040(9) -0.0046(9)
C53 0.0178(12) 0.0147(12) 0.0181(11) -0.0019(9) -0.0048(9) -0.0033(9)
C54 0.0244(13) 0.0229(13) 0.0171(12) 0.0028(11) -0.0044(10) -0.0039(10)
C55 0.0278(14) 0.0286(14) 0.0163(12) 0.0024(11) -0.0099(10) -0.0023(10)
C56 0.0199(13) 0.0195(13) 0.0236(13) 0.0042(10) -0.0094(10) -0.0022(10)
C57 0.0146(12) 0.0144(12) 0.0218(12) 0.0002(9) -0.0051(9) -0.0030(9)
C58 0.0132(11) 0.0157(12) 0.0221(12) -0.0005(9) -0.0055(9) -0.0038(9)
C59 0.0224(13) 0.0250(14) 0.0263(13) 0.0071(11) -0.0072(10) -0.0057(11)
C60 0.0246(14) 0.0296(14) 0.0243(13) -0.0021(11) -0.0082(10) -0.0105(11)
C61 0.0133(12) 0.0210(13) 0.0196(12) 0.0026(10) -0.0077(9) -0.0053(10)
C62 0.0175(12) 0.0194(12) 0.0199(12) 0.0052(10) -0.0061(9) -0.0044(10)
C63 0.0255(14) 0.0281(14) 0.0187(12) 0.0050(11) -0.0085(10) -0.0043(10)
C64 0.0323(15) 0.0339(15) 0.0150(12) 0.0057(12) -0.0032(11) -0.0017(11)
C65 0.0219(13) 0.0254(14) 0.0219(13) 0.0015(11) 0.0013(10) 0.0007(10)
C66 0.0149(12) 0.0174(12) 0.0209(12) 0.0051(10) -0.0014(9) -0.0036(10)
C67 0.0125(11) 0.0160(12) 0.0235(12) 0.0023(9) -0.0007(9) -0.0036(10)
C68 0.0175(13) 0.0248(14) 0.0265(13) -0.0025(11) 0.0027(10) -0.0036(11)
C69 0.0157(12) 0.0174(12) 0.0155(11) 0.0028(9) -0.0042(9) -0.0059(9)
C70 0.0191(12) 0.0196(13) 0.0199(12) -0.0006(10) -0.0031(10) -0.0015(10)
C71 0.0128(12) 0.0221(13) 0.0246(13) 0.0006(10) -0.0006(9) -0.0064(10)
C72 0.0186(12) 0.0182(12) 0.0217(12) 0.0012(10) -0.0059(10) -0.0080(10)
C73 0.0169(12) 0.0183(12) 0.0199(12) -0.0001(10) -0.0032(9) -0.0012(10)
C74 0.0147(12) 0.0197(12) 0.0196(12) -0.0004(10) -0.0016(9) -0.0036(10)
C75 0.0180(13) 0.0260(14) 0.0443(16) 0.0040(11) -0.0097(12) -0.0114(12)
C76 0.0277(15) 0.0309(15) 0.0306(14) 0.0078(12) -0.0118(11) -0.0010(12)
C77 0.0144(12) 0.0205(13) 0.0183(11) 0.0063(10) -0.0051(9) -0.0057(10)
C78 0.0187(12) 0.0189(13) 0.0205(12) 0.0023(10) -0.0018(10) -0.0023(10)
C79 0.0259(14) 0.0205(13) 0.0236(13) 0.0008(11) -0.0045(10) -0.0080(10)
C80 0.0276(14) 0.0248(14) 0.0192(12) 0.0072(11) -0.0022(10) -0.0057(10)
C81 0.0210(13) 0.0257(14) 0.0250(13) 0.0022(11) 0.0047(10) -0.0019(11)
C82 0.0142(12) 0.0212(13) 0.0294(13) 0.0007(10) -0.0027(10) -0.0074(10)
C83 0.075(3) 0.063(2) 0.0260(16) -0.014(2) -0.0068(16) -0.0183(15)
C84 0.061(2) 0.055(2) 0.0230(15) 0.0020(18) 0.0058(14) -0.0063(14)
C85 0.0156(12) 0.0180(12) 0.0193(12) -0.0011(10) -0.0029(9) -0.0061(9)
C86 0.0200(13) 0.0224(13) 0.0229(12) 0.0021(10) -0.0066(10) -0.0040(10)
C87 0.0156(12) 0.0271(14) 0.0255(13) -0.0014(10) -0.0031(10) -0.0066(11)
C88 0.0205(13) 0.0217(13) 0.0182(12) -0.0034(10) 0.0006(9) -0.0104(10)
C89 0.0216(13) 0.0206(13) 0.0192(12) -0.0001(10) -0.0054(10) -0.0029(10)
C90 0.0145(12) 0.0232(13) 0.0218(12) 0.0004(10) -0.0064(9) -0.0069(10)
C91 0.0217(14) 0.0330(16) 0.0327(15) -0.0094(12) 0.0023(11) -0.0077(12)
C92 0.0334(16) 0.0322(16) 0.0245(14) -0.0057(13) 0.0006(11) 0.0001(11)
C93 0.0154(12) 0.0170(12) 0.0196(12) -0.0051(10) -0.0014(9) -0.0029(9)
C94 0.0178(13) 0.0235(14) 0.0324(14) 0.0021(10) -0.0033(10) -0.0128(11)
C95 0.0180(13) 0.0249(14) 0.0369(15) 0.0049(11) -0.0104(11) -0.0077(11)
C96 0.0221(13) 0.0166(12) 0.0230(12) -0.0057(10) -0.0046(10) -0.0009(10)
C97 0.0247(14) 0.0196(13) 0.0280(13) 0.0013(11) -0.0025(11) -0.0093(10)
C98 0.0176(12) 0.0185(13) 0.0280(13) 0.0036(10) -0.0052(10) -0.0078(10)
C99 0.0399(17) 0.0326(16) 0.0302(15) 0.0022(13) -0.0150(13) 0.0001(12)
C100 0.0505(19) 0.0433(18) 0.0288(15) 0.0067(15) -0.0130(13) -0.0142(13)
Cl1 0.0372(4) 0.0388(4) 0.0420(4) 0.0156(3) -0.0163(3) -0.0197(3)
Cl2 0.0301(3) 0.0307(4) 0.0248(3) 0.0085(3) -0.0075(3) -0.0091(3)
Cl3 0.0377(4) 0.0244(3) 0.0230(3) 0.0058(3) -0.0118(3) -0.0037(3)
Cl4 0.0318(3) 0.0256(3) 0.0227(3) 0.0056(3) -0.0119(3) -0.0043(2)
C1S 0.0398(17) 0.0360(17) 0.0377(16) 0.0043(14) -0.0036(13) -0.0143(13)
Cl5 0.0444(5) 0.0626(6) 0.0497(5) -0.0157(4) 0.0080(4) -0.0278(4)
Cl6 0.0417(4) 0.0436(4) 0.0466(4) 0.0194(4) -0.0126(3) -0.0136(4)
C2S 0.065(2) 0.0424(19) 0.0442(18) 0.0049(17) -0.0361(17) -0.0097(15)
Cl7 0.0575(5) 0.0495(5) 0.0516(5) 0.0051(4) -0.0162(4) -0.0146(4)
Cl8 0.0694(6) 0.0399(5) 0.0447(5) 0.0032(4) -0.0117(4) -0.0145(4)
C3S 0.0442(18) 0.0299(16) 0.0341(15) 0.0086(13) -0.0093(13) -0.0107(12)
Cl9 0.0470(5) 0.0439(4) 0.0336(4) -0.0046(4) -0.0058(3) -0.0104(3)
Cl10 0.0378(4) 0.0386(5) 0.0687(6) 0.0053(4) 0.0097(4) -0.0011(4)
C4S 0.0419(18) 0.0387(18) 0.0351(16) -0.0035(14) -0.0025(13) -0.0130(13)
Cl11 0.0483(5) 0.0393(4) 0.0457(4) 0.0161(4) -0.0162(4) -0.0152(3)
Cl12 0.0410(5) 0.0649(6) 0.0500(5) -0.0092(4) -0.0063(4) -0.0249(4)
O1 0.0311(11) 0.0299(11) 0.0288(10) 0.0007(9) -0.0081(8) -0.0037(8)
O2 0.0390(12) 0.0301(11) 0.0309(10) 0.0060(9) -0.0106(9) -0.0035(8)
O3 0.0683(15) 0.0297(11) 0.0323(11) 0.0198(11) -0.0264(10) -0.0110(9)
O4 0.0944(19) 0.0404(13) 0.0651(15) 0.0388(13) -0.0599(15) -0.0272(12)

loop_
_atom_type_symbol
_atom_type_description
_atom_type_scat_dispersion_real
_atom_type_scat_dispersion_imag
_atom_type_scat_source
C C 0.0033 0.0016 'International Tables Vol C Tables 4.2.6.8 and 6.1.1.4'
H H 0.0000 0.0000 'International Tables Vol C Tables 4.2.6.8 and 6.1.1.4'
N N 0.0061 0.0033 'International Tables Vol C Tables 4.2.6.8 and 6.1.1.4'
O O 0.0106 0.0060 'International Tables Vol C Tables 4.2.6.8 and 6.1.1.4'
Cl Cl 0.1484 0.1585 'International Tables Vol C Tables 4.2.6.8 and 6.1.1.4'
Ni Ni 0.3393 1.1124 'International Tables Vol C Tables 4.2.6.8 and 6.1.1.4'

loop_
_geom_angle_atom_site_label_1
_geom_angle_atom_site_label_2
_geom_angle_atom_site_label_3
_geom_angle
_geom_angle_publ_flag
N2 Ni1 N5 167.57(8) y
N2 Ni1 N3 77.92(7) y
N5 Ni1 N3 111.32(7) y
N2 Ni1 N4 110.91(7) y
N5 Ni1 N4 77.83(8) y
N3 Ni1 N4 92.14(7) y
N2 Ni1 N1 76.66(7) y
N5 Ni1 N1 94.65(7) y
N3 Ni1 N1 153.98(7) y
N4 Ni1 N1 91.75(7) y
N2 Ni1 N6 94.89(7) y
N5 Ni1 N6 76.68(8) y
N3 Ni1 N6 93.36(7) y
N4 Ni1 N6 154.19(7) y
N1 Ni1 N6 94.25(7) y
C2 N1 C19 123.0(2) ?
C2 N1 Ni1 115.82(15) ?
C19 N1 Ni1 120.76(14) ?
C7 N2 C3 121.08(19) ?
C7 N2 Ni1 117.70(15) ?
C3 N2 Ni1 118.99(15) ?
C8 N3 C27 121.54(19) ?
C8 N3 Ni1 115.05(15) ?
C27 N3 Ni1 123.16(14) ?
C11 N4 C35 120.56(19) ?
C11 N4 Ni1 114.91(16) ?
C35 N4 Ni1 124.53(14) ?
C12 N5 C16 121.6(2) ?
C12 N5 Ni1 118.15(16) ?
C16 N5 Ni1 119.28(16) ?
C17 N6 C43 123.4(2) ?
C17 N6 Ni1 115.06(16) ?
C43 N6 Ni1 121.40(14) ?
C22 N7 C25 120.1(2) ?
C22 N7 C26 120.6(3) ?
C25 N7 C26 119.2(2) ?
C30 N8 C34 120.0(2) ?
C30 N8 C33 120.6(2) ?
C34 N8 C33 118.1(2) ?
C38 N9 C41 118.4(2) ?
C38 N9 C42 118.8(2) ?
C41 N9 C42 114.8(2) ?
C46 N10 C50 119.4(2) ?
C46 N10 C49 119.4(2) ?
C50 N10 C49 118.1(2) ?
C2 C1 H1A 109.5 ?
C2 C1 H1B 109.5 ?
H1A C1 H1B 109.5 ?
C2 C1 H1C 109.5 ?
H1A C1 H1C 109.5 ?
H1B C1 H1C 109.5 ?
N1 C2 C3 114.3(2) ?
N1 C2 C1 125.9(2) ?
C3 C2 C1 119.8(2) ?
N2 C3 C4 121.0(2) ?
N2 C3 C2 112.76(19) ?
C4 C3 C2 126.2(2) ?
C3 C4 C5 118.1(2) ?
C3 C4 H4 120.9 ?
C5 C4 H4 120.9 ?
C6 C5 C4 120.7(2) ?
C6 C5 H5 119.7 ?
C4 C5 H5 119.7 ?
C5 C6 C7 118.0(2) ?
C5 C6 H6 121.0 ?
C7 C6 H6 121.0 ?
N2 C7 C6 121.0(2) ?
N2 C7 C8 112.55(19) ?
C6 C7 C8 126.4(2) ?
N3 C8 C9 126.2(2) ?
N3 C8 C7 115.0(2) ?
C9 C8 C7 118.7(2) ?
C8 C9 H9A 109.5 ?
C8 C9 H9B 109.5 ?
H9A C9 H9B 109.5 ?
C8 C9 H9C 109.5 ?
H9A C9 H9C 109.5 ?
H9B C9 H9C 109.5 ?
C11 C10 H10A 109.5 ?
C11 C10 H10B 109.5 ?
H10A C10 H10B 109.5 ?
C11 C10 H10C 109.5 ?
H10A C10 H10C 109.5 ?
H10B C10 H10C 109.5 ?
N4 C11 C12 114.9(2) ?
N4 C11 C10 126.9(2) ?
C12 C11 C10 118.1(2) ?
N5 C12 C13 120.5(2) ?
N5 C12 C11 113.50(19) ?
C13 C12 C11 126.0(2) ?
C12 C13 C14 118.7(2) ?
C12 C13 H13 120.7 ?
C14 C13 H13 120.7 ?
C15 C14 C13 120.0(2) ?
C15 C14 H14 120.0 ?
C13 C14 H14 120.0 ?
C14 C15 C16 118.5(2) ?
C14 C15 H15 120.7 ?
C16 C15 H15 120.7 ?
N5 C16 C15 120.6(2) ?
N5 C16 C17 113.43(19) ?
C15 C16 C17 126.0(2) ?
N6 C17 C16 114.8(2) ?
N6 C17 C18 126.1(2) ?
C16 C17 C18 119.1(2) ?
C17 C18 H18A 109.5 ?
C17 C18 H18B 109.5 ?
H18A C18 H18B 109.5 ?
C17 C18 H18C 109.5 ?
H18A C18 H18C 109.5 ?
H18B C18 H18C 109.5 ?
C24 C19 C20 119.3(2) ?
C24 C19 N1 119.3(2) ?
C20 C19 N1 120.5(2) ?
C21 C20 C19 120.5(2) ?
C21 C20 H20 119.7 ?
C19 C20 H20 119.7 ?
C20 C21 C22 120.8(2) ?
C20 C21 H21 119.6 ?
C22 C21 H21 119.6 ?
N7 C22 C23 120.7(2) ?
N7 C22 C21 121.4(2) ?
C23 C22 C21 117.9(2) ?
C24 C23 C22 120.7(2) ?
C24 C23 H23 119.6 ?
C22 C23 H23 119.6 ?
C19 C24 C23 120.7(2) ?
C19 C24 H24 119.6 ?
C23 C24 H24 119.6 ?
N7 C25 H25A 109.5 ?
N7 C25 H25B 109.5 ?
H25A C25 H25B 109.5 ?
N7 C25 H25C 109.5 ?
H25A C25 H25C 109.5 ?
H25B C25 H25C 109.5 ?
N7 C26 H26A 109.5 ?
N7 C26 H26B 109.5 ?
H26A C26 H26B 109.5 ?
N7 C26 H26C 109.5 ?
H26A C26 H26C 109.5 ?
H26B C26 H26C 109.5 ?
C32 C27 C28 118.5(2) ?
C32 C27 N3 119.5(2) ?
C28 C27 N3 121.9(2) ?
C29 C28 C27 121.3(2) ?
C29 C28 H28 119.4 ?
C27 C28 H28 119.4 ?
C28 C29 C30 120.7(2) ?
C28 C29 H29 119.6 ?
C30 C29 H29 119.6 ?
N8 C30 C29 121.5(2) ?
N8 C30 C31 121.0(2) ?
C29 C30 C31 117.5(2) ?
C32 C31 C30 121.1(2) ?
C32 C31 H31 119.5 ?
C30 C31 H31 119.5 ?
C31 C32 C27 120.8(2) ?
C31 C32 H32 119.6 ?
C27 C32 H32 119.6 ?
N8 C33 H33A 109.5 ?
N8 C33 H33B 109.5 ?
H33A C33 H33B 109.5 ?
N8 C33 H33C 109.5 ?
H33A C33 H33C 109.5 ?
H33B C33 H33C 109.5 ?
N8 C34 H34A 109.5 ?
N8 C34 H34B 109.5 ?
H34A C34 H34B 109.5 ?
N8 C34 H34C 109.5 ?
H34A C34 H34C 109.5 ?
H34B C34 H34C 109.5 ?
C36 C35 C40 118.9(2) ?
C36 C35 N4 120.1(2) ?
C40 C35 N4 121.0(2) ?
C37 C36 C35 120.9(2) ?
C37 C36 H36 119.5 ?
C35 C36 H36 119.5 ?
C36 C37 C38 121.2(2) ?
C36 C37 H37 119.4 ?
C38 C37 H37 119.4 ?
N9 C38 C39 121.3(2) ?
N9 C38 C37 121.7(2) ?
C39 C38 C37 116.9(2) ?
C40 C39 C38 121.6(2) ?
C40 C39 H39 119.2 ?
C38 C39 H39 119.2 ?
C39 C40 C35 120.5(2) ?
C39 C40 H40 119.7 ?
C35 C40 H40 119.7 ?
N9 C41 H41A 109.5 ?
N9 C41 H41B 109.5 ?
H41A C41 H41B 109.5 ?
N9 C41 H41C 109.5 ?
H41A C41 H41C 109.5 ?
H41B C41 H41C 109.5 ?
N9 C42 H42A 109.5 ?
N9 C42 H42B 109.5 ?
H42A C42 H42B 109.5 ?
N9 C42 H42C 109.5 ?
H42A C42 H42C 109.5 ?
H42B C42 H42C 109.5 ?
C44 C43 C48 118.5(2) ?
C44 C43 N6 121.2(2) ?
C48 C43 N6 119.5(2) ?
C45 C44 C43 121.0(2) ?
C45 C44 H44 119.5 ?
C43 C44 H44 119.5 ?
C44 C45 C46 121.4(2) ?
C44 C45 H45 119.3 ?
C46 C45 H45 119.3 ?
N10 C46 C47 121.7(2) ?
N10 C46 C45 121.5(2) ?
C47 C46 C45 116.8(2) ?
C48 C47 C46 121.3(2) ?
C48 C47 H47 119.4 ?
C46 C47 H47 119.4 ?
C47 C48 C43 120.9(2) ?
C47 C48 H48 119.5 ?
C43 C48 H48 119.5 ?
N10 C49 H49A 109.5 ?
N10 C49 H49B 109.5 ?
H49A C49 H49B 109.5 ?
N10 C49 H49C 109.5 ?
H49A C49 H49C 109.5 ?
H49B C49 H49C 109.5 ?
N10 C50 H50A 109.5 ?
N10 C50 H50B 109.5 ?
H50A C50 H50B 109.5 ?
N10 C50 H50C 109.5 ?
H50A C50 H50C 109.5 ?
H50B C50 H50C 109.5 ?
N12 Ni2 N15 167.94(8) y
N12 Ni2 N14 110.67(7) y
N15 Ni2 N14 78.01(7) y
N12 Ni2 N11 77.79(7) y
N15 Ni2 N11 111.03(7) y
N14 Ni2 N11 91.70(7) y
N12 Ni2 N13 76.89(7) y
N15 Ni2 N13 94.86(7) y
N14 Ni2 N13 91.88(7) y
N11 Ni2 N13 154.04(7) y
N12 Ni2 N16 94.74(7) y
N15 Ni2 N16 76.75(8) y
N14 Ni2 N16 154.58(7) y
N11 Ni2 N16 94.50(7) y
N13 Ni2 N16 93.21(7) y
C52 N11 C69 122.23(19) ?
C52 N11 Ni2 114.90(15) ?
C69 N11 Ni2 122.67(14) ?
C53 N12 C57 121.22(19) ?
C53 N12 Ni2 117.99(15) ?
C57 N12 Ni2 118.85(15) ?
C58 N13 C77 123.3(2) ?
C58 N13 Ni2 115.75(15) ?
C77 N13 Ni2 120.70(14) ?
C61 N14 C85 120.50(19) ?
C61 N14 Ni2 114.47(15) ?
C85 N14 Ni2 125.02(14) ?
C62 N15 C66 121.43(19) ?
C62 N15 Ni2 118.25(16) ?
C66 N15 Ni2 119.56(15) ?
C67 N16 C93 122.8(2) ?
C67 N16 Ni2 114.91(16) ?
C93 N16 Ni2 121.82(14) ?
C72 N17 C76 119.4(2) ?
C72 N17 C75 119.1(2) ?
C76 N17 C75 115.2(2) ?
C80 N18 C83 118.1(2) ?
C80 N18 C84 118.2(2) ?
C83 N18 C84 117.8(2) ?
C88 N19 C91 118.9(2) ?
C88 N19 C92 118.0(2) ?
C91 N19 C92 114.2(2) ?
C96 N20 C100 118.0(2) ?
C96 N20 C99 117.7(2) ?
C100 N20 C99 114.8(2) ?
C52 C51 H51A 109.5 ?
C52 C51 H51B 109.5 ?
H51A C51 H51B 109.5 ?
C52 C51 H51C 109.5 ?
H51A C51 H51C 109.5 ?
H51B C51 H51C 109.5 ?
N11 C52 C51 126.4(2) ?
N11 C52 C53 114.9(2) ?
C51 C52 C53 118.7(2) ?
N12 C53 C54 121.0(2) ?
N12 C53 C52 112.90(19) ?
C54 C53 C52 126.1(2) ?
C53 C54 C55 118.4(2) ?
C53 C54 H54 120.8 ?
C55 C54 H54 120.8 ?
C54 C55 C56 120.2(2) ?
C54 C55 H55 119.9 ?
C56 C55 H55 119.9 ?
C57 C56 C55 118.2(2) ?
C57 C56 H56 120.9 ?
C55 C56 H56 120.9 ?
N12 C57 C56 121.0(2) ?
N12 C57 C58 113.09(19) ?
C56 C57 C58 125.9(2) ?
N13 C58 C57 114.1(2) ?
N13 C58 C59 125.8(2) ?
C57 C58 C59 120.1(2) ?
C58 C59 H59A 109.5 ?
C58 C59 H59B 109.5 ?
H59A C59 H59B 109.5 ?
C58 C59 H59C 109.5 ?
H59A C59 H59C 109.5 ?
H59B C59 H59C 109.5 ?
C61 C60 H60A 109.5 ?
C61 C60 H60B 109.5 ?
H60A C60 H60B 109.5 ?
C61 C60 H60C 109.5 ?
H60A C60 H60C 109.5 ?
H60B C60 H60C 109.5 ?
N14 C61 C62 115.5(2) ?
N14 C61 C60 126.2(2) ?
C62 C61 C60 118.2(2) ?
N15 C62 C63 120.7(2) ?
N15 C62 C61 113.01(19) ?
C63 C62 C61 126.2(2) ?
C64 C63 C62 118.3(2) ?
C64 C63 H63 120.9 ?
C62 C63 H63 120.9 ?
C63 C64 C65 120.5(2) ?
C63 C64 H64 119.8 ?
C65 C64 H64 119.8 ?
C64 C65 C66 118.3(2) ?
C64 C65 H65 120.9 ?
C66 C65 H65 120.9 ?
N15 C66 C65 120.7(2) ?
N15 C66 C67 113.43(19) ?
C65 C66 C67 125.8(2) ?
N16 C67 C66 114.8(2) ?
N16 C67 C68 126.2(2) ?
C66 C67 C68 118.9(2) ?
C67 C68 H68A 109.5 ?
C67 C68 H68B 109.5 ?
H68A C68 H68B 109.5 ?
C67 C68 H68C 109.5 ?
H68A C68 H68C 109.5 ?
H68B C68 H68C 109.5 ?
C74 C69 C70 118.5(2) ?
C74 C69 N11 119.0(2) ?
C70 C69 N11 122.3(2) ?
C71 C70 C69 120.9(2) ?
C71 C70 H70 119.6 ?
C69 C70 H70 119.6 ?
C70 C71 C72 121.1(2) ?
C70 C71 H71 119.4 ?
C72 C71 H71 119.4 ?
N17 C72 C71 121.9(2) ?
N17 C72 C73 120.5(2) ?
C71 C72 C73 117.6(2) ?
C74 C73 C72 120.8(2) ?
C74 C73 H73 119.6 ?
C72 C73 H73 119.6 ?
C73 C74 C69 121.1(2) ?
C73 C74 H74 119.4 ?
C69 C74 H74 119.4 ?
N17 C75 H75A 109.5 ?
N17 C75 H75B 109.5 ?
H75A C75 H75B 109.5 ?
N17 C75 H75C 109.5 ?
H75A C75 H75C 109.5 ?
H75B C75 H75C 109.5 ?
N17 C76 H76A 109.5 ?
N17 C76 H76B 109.5 ?
H76A C76 H76B 109.5 ?
N17 C76 H76C 109.5 ?
H76A C76 H76C 109.5 ?
H76B C76 H76C 109.5 ?
C78 C77 C82 119.0(2) ?
C78 C77 N13 119.4(2) ?
C82 C77 N13 120.6(2) ?
C77 C78 C79 121.0(2) ?
C77 C78 H78 119.5 ?
C79 C78 H78 119.5 ?
C78 C79 C80 120.8(2) ?
C78 C79 H79 119.6 ?
C80 C79 H79 119.6 ?
N18 C80 C79 120.0(2) ?
N18 C80 C81 122.6(2) ?
C79 C80 C81 117.4(2) ?
C82 C81 C80 121.1(2) ?
C82 C81 H81 119.4 ?
C80 C81 H81 119.4 ?
C81 C82 C77 120.7(2) ?
C81 C82 H82 119.7 ?
C77 C82 H82 119.7 ?
N18 C83 H83A 109.5 ?
N18 C83 H83B 109.5 ?
H83A C83 H83B 109.5 ?
N18 C83 H83C 109.5 ?
H83A C83 H83C 109.5 ?
H83B C83 H83C 109.5 ?
N18 C84 H84A 109.5 ?
N18 C84 H84B 109.5 ?
H84A C84 H84B 109.5 ?
N18 C84 H84C 109.5 ?
H84A C84 H84C 109.5 ?
H84B C84 H84C 109.5 ?
C86 C85 C90 118.7(2) ?
C86 C85 N14 121.3(2) ?
C90 C85 N14 120.0(2) ?
C87 C86 C85 121.0(2) ?
C87 C86 H86 119.5 ?
C85 C86 H86 119.5 ?
C86 C87 C88 121.2(2) ?
C86 C87 H87 119.4 ?
C88 C87 H87 119.4 ?
N19 C88 C87 121.1(2) ?
N19 C88 C89 121.8(2) ?
C87 C88 C89 117.1(2) ?
C90 C89 C88 121.2(2) ?
C90 C89 H89 119.4 ?
C88 C89 H89 119.4 ?
C89 C90 C85 120.8(2) ?
C89 C90 H90 119.6 ?
C85 C90 H90 119.6 ?
N19 C91 H91A 109.5 ?
N19 C91 H91B 109.5 ?
H91A C91 H91B 109.5 ?
N19 C91 H91C 109.5 ?
H91A C91 H91C 109.5 ?
H91B C91 H91C 109.5 ?
N19 C92 H92A 109.5 ?
N19 C92 H92B 109.5 ?
H92A C92 H92B 109.5 ?
N19 C92 H92C 109.5 ?
H92A C92 H92C 109.5 ?
H92B C92 H92C 109.5 ?
C94 C93 C98 118.3(2) ?
C94 C93 N16 121.3(2) ?
C98 C93 N16 119.8(2) ?
C95 C94 C93 120.9(2) ?
C95 C94 H94 119.5 ?
C93 C94 H94 119.5 ?
C94 C95 C96 121.7(2) ?
C94 C95 H95 119.2 ?
C96 C95 H95 119.2 ?
N20 C96 C97 122.2(2) ?
N20 C96 C95 121.4(2) ?
C97 C96 C95 116.4(2) ?
C98 C97 C96 121.7(2) ?
C98 C97 H97 119.2 ?
C96 C97 H97 119.2 ?
C97 C98 C93 120.9(2) ?
C97 C98 H98 119.5 ?
C93 C98 H98 119.5 ?
N20 C99 H99A 109.5 ?
N20 C99 H99B 109.5 ?
H99A C99 H99B 109.5 ?
N20 C99 H99C 109.5 ?
H99A C99 H99C 109.5 ?
H99B C99 H99C 109.5 ?
N20 C100 H10D 109.5 ?
N20 C100 H10E 109.5 ?
H10D C100 H10E 109.5 ?
N20 C100 H10F 109.5 ?
H10D C100 H10F 109.5 ?
H10E C100 H10F 109.5 ?
Cl5 C1S Cl6 110.65(16) ?
Cl5 C1S H1SA 109.5 ?
Cl6 C1S H1SA 109.5 ?
Cl5 C1S H1SB 109.5 ?
Cl6 C1S H1SB 109.5 ?
H1SA C1S H1SB 108.1 ?
Cl8 C2S Cl7 109.50(16) ?
Cl8 C2S H2SA 109.8 ?
Cl7 C2S H2SA 109.8 ?
Cl8 C2S H2SB 109.8 ?
Cl7 C2S H2SB 109.8 ?
H2SA C2S H2SB 108.2 ?
Cl10 C3S Cl9 112.50(15) ?
Cl10 C3S H3SA 109.1 ?
Cl9 C3S H3SA 109.1 ?
Cl10 C3S H3SB 109.1 ?
Cl9 C3S H3SB 109.1 ?
H3SA C3S H3SB 107.8 ?
Cl12 C4S Cl11 110.70(16) ?
Cl12 C4S H4SA 109.5 ?
Cl11 C4S H4SA 109.5 ?
Cl12 C4S H4SB 109.5 ?
Cl11 C4S H4SB 109.5 ?
H4SA C4S H4SB 108.1 ?
H1OA O1 H1OB 101.9 ?
H2OA O2 H2OB 106.9 ?
H3OA O3 H3OB 107.3 ?
H4OA O4 H4OB 97.4 ?

loop_
_geom_bond_atom_site_label_1
_geom_bond_atom_site_label_2
_geom_bond_distance
_geom_bond_publ_flag
Ni1 N2 1.9694(18) y
Ni1 N5 1.9725(18) y
Ni1 N3 2.0844(18) y
Ni1 N4 2.0948(19) y
Ni1 N1 2.1243(19) y
Ni1 N6 2.1354(19) y
N1 C2 1.277(3) ?
N1 C19 1.432(3) ?
N2 C7 1.338(3) ?
N2 C3 1.340(3) ?
N3 C8 1.286(3) ?
N3 C27 1.421(3) ?
N4 C11 1.284(3) ?
N4 C35 1.423(3) ?
N5 C12 1.328(3) ?
N5 C16 1.336(3) ?
N6 C17 1.281(3) ?
N6 C43 1.429(3) ?
N7 C22 1.376(3) ?
N7 C25 1.436(4) ?
N7 C26 1.437(4) ?
N8 C30 1.372(3) ?
N8 C34 1.434(3) ?
N8 C33 1.443(3) ?
N9 C38 1.377(3) ?
N9 C41 1.451(3) ?
N9 C42 1.456(3) ?
N10 C46 1.376(3) ?
N10 C50 1.434(3) ?
N10 C49 1.450(3) ?
C1 C2 1.494(3) ?
C1 H1A 0.9800 ?
C1 H1B 0.9800 ?
C1 H1C 0.9800 ?
C2 C3 1.489(3) ?
C3 C4 1.380(3) ?
C4 C5 1.387(3) ?
C4 H4 0.9500 ?
C5 C6 1.384(3) ?
C5 H5 0.9500 ?
C6 C7 1.386(3) ?
C6 H6 0.9500 ?
C7 C8 1.486(3) ?
C8 C9 1.485(3) ?
C9 H9A 0.9800 ?
C9 H9B 0.9800 ?
C9 H9C 0.9800 ?
C10 C11 1.491(3) ?
C10 H10A 0.9800 ?
C10 H10B 0.9800 ?
C10 H10C 0.9800 ?
C11 C12 1.486(3) ?
C12 C13 1.383(3) ?
C13 C14 1.383(4) ?
C13 H13 0.9500 ?
C14 C15 1.381(4) ?
C14 H14 0.9500 ?
C15 C16 1.383(3) ?
C15 H15 0.9500 ?
C16 C17 1.482(3) ?
C17 C18 1.488(3) ?
C18 H18A 0.9800 ?
C18 H18B 0.9800 ?
C18 H18C 0.9800 ?
C19 C24 1.377(3) ?
C19 C20 1.389(3) ?
C20 C21 1.377(3) ?
C20 H20 0.9500 ?
C21 C22 1.405(4) ?
C21 H21 0.9500 ?
C22 C23 1.398(3) ?
C23 C24 1.384(3) ?
C23 H23 0.9500 ?
C24 H24 0.9500 ?
C25 H25A 0.9800 ?
C25 H25B 0.9800 ?
C25 H25C 0.9800 ?
C26 H26A 0.9800 ?
C26 H26B 0.9800 ?
C26 H26C 0.9800 ?
C27 C32 1.383(3) ?
C27 C28 1.387(3) ?
C28 C29 1.373(3) ?
C28 H28 0.9500 ?
C29 C30 1.402(3) ?
C29 H29 0.9500 ?
C30 C31 1.403(3) ?
C31 C32 1.376(3) ?
C31 H31 0.9500 ?
C32 H32 0.9500 ?
C33 H33A 0.9800 ?
C33 H33B 0.9800 ?
C33 H33C 0.9800 ?
C34 H34A 0.9800 ?
C34 H34B 0.9800 ?
C34 H34C 0.9800 ?
C35 C36 1.381(3) ?
C35 C40 1.390(3) ?
C36 C37 1.379(3) ?
C36 H36 0.9500 ?
C37 C38 1.406(3) ?
C37 H37 0.9500 ?
C38 C39 1.404(3) ?
C39 C40 1.376(3) ?
C39 H39 0.9500 ?
C40 H40 0.9500 ?
C41 H41A 0.9800 ?
C41 H41B 0.9800 ?
C41 H41C 0.9800 ?
C42 H42A 0.9800 ?
C42 H42B 0.9800 ?
C42 H42C 0.9800 ?
C43 C44 1.378(3) ?
C43 C48 1.386(3) ?
C44 C45 1.377(3) ?
C44 H44 0.9500 ?
C45 C46 1.401(3) ?
C45 H45 0.9500 ?
C46 C47 1.400(3) ?
C47 C48 1.377(3) ?
C47 H47 0.9500 ?
C48 H48 0.9500 ?
C49 H49A 0.9800 ?
C49 H49B 0.9800 ?
C49 H49C 0.9800 ?
C50 H50A 0.9800 ?
C50 H50B 0.9800 ?
C50 H50C 0.9800 ?
Ni2 N12 1.9658(18) y
Ni2 N15 1.9711(18) y
Ni2 N14 2.0909(19) y
Ni2 N11 2.0977(19) y
Ni2 N13 2.1188(19) y
Ni2 N16 2.141(2) y
N11 C52 1.281(3) ?
N11 C69 1.424(3) ?
N12 C53 1.331(3) ?
N12 C57 1.338(3) ?
N13 C58 1.281(3) ?
N13 C77 1.432(3) ?
N14 C61 1.285(3) ?
N14 C85 1.422(3) ?
N15 C62 1.331(3) ?
N15 C66 1.334(3) ?
N16 C67 1.280(3) ?
N16 C93 1.427(3) ?
N17 C72 1.388(3) ?
N17 C76 1.445(3) ?
N17 C75 1.451(3) ?
N18 C80 1.382(3) ?
N18 C83 1.434(4) ?
N18 C84 1.441(4) ?
N19 C88 1.381(3) ?
N19 C91 1.450(3) ?
N19 C92 1.452(3) ?
N20 C96 1.386(3) ?
N20 C100 1.447(3) ?
N20 C99 1.458(3) ?
C51 C52 1.489(3) ?
C51 H51A 0.9800 ?
C51 H51B 0.9800 ?
C51 H51C 0.9800 ?
C52 C53 1.489(3) ?
C53 C54 1.382(3) ?
C54 C55 1.382(3) ?
C54 H54 0.9500 ?
C55 C56 1.388(3) ?
C55 H55 0.9500 ?
C56 C57 1.379(3) ?
C56 H56 0.9500 ?
C57 C58 1.489(3) ?
C58 C59 1.490(3) ?
C59 H59A 0.9800 ?
C59 H59B 0.9800 ?
C59 H59C 0.9800 ?
C60 C61 1.493(3) ?
C60 H60A 0.9800 ?
C60 H60B 0.9800 ?
C60 H60C 0.9800 ?
C61 C62 1.484(3) ?
C62 C63 1.384(3) ?
C63 C64 1.379(4) ?
C63 H63 0.9500 ?
C64 C65 1.382(4) ?
C64 H64 0.9500 ?
C65 C66 1.382(3) ?
C65 H65 0.9500 ?
C66 C67 1.488(3) ?
C67 C68 1.489(3) ?
C68 H68A 0.9800 ?
C68 H68B 0.9800 ?
C68 H68C 0.9800 ?
C69 C74 1.384(3) ?
C69 C70 1.387(3) ?
C70 C71 1.377(3) ?
C70 H70 0.9500 ?
C71 C72 1.398(3) ?
C71 H71 0.9500 ?
C72 C73 1.400(3) ?
C73 C74 1.379(3) ?
C73 H73 0.9500 ?
C74 H74 0.9500 ?
C75 H75A 0.9800 ?
C75 H75B 0.9800 ?
C75 H75C 0.9800 ?
C76 H76A 0.9800 ?
C76 H76B 0.9800 ?
C76 H76C 0.9800 ?
C77 C78 1.373(3) ?
C77 C82 1.390(3) ?
C78 C79 1.383(3) ?
C78 H78 0.9500 ?
C79 C80 1.401(3) ?
C79 H79 0.9500 ?
C80 C81 1.403(4) ?
C81 C82 1.373(3) ?
C81 H81 0.9500 ?
C82 H82 0.9500 ?
C83 H83A 0.9800 ?
C83 H83B 0.9800 ?
C83 H83C 0.9800 ?
C84 H84A 0.9800 ?
C84 H84B 0.9800 ?
C84 H84C 0.9800 ?
C85 C86 1.386(3) ?
C85 C90 1.387(3) ?
C86 C87 1.375(3) ?
C86 H86 0.9500 ?
C87 C88 1.404(3) ?
C87 H87 0.9500 ?
C88 C89 1.405(3) ?
C89 C90 1.379(3) ?
C89 H89 0.9500 ?
C90 H90 0.9500 ?
C91 H91A 0.9800 ?
C91 H91B 0.9800 ?
C91 H91C 0.9800 ?
C92 H92A 0.9800 ?
C92 H92B 0.9800 ?
C92 H92C 0.9800 ?
C93 C94 1.379(3) ?
C93 C98 1.384(3) ?
C94 C95 1.378(3) ?
C94 H94 0.9500 ?
C95 C96 1.400(3) ?
C95 H95 0.9500 ?
C96 C97 1.396(3) ?
C97 C98 1.377(3) ?
C97 H97 0.9500 ?
C98 H98 0.9500 ?
C99 H99A 0.9800 ?
C99 H99B 0.9800 ?
C99 H99C 0.9800 ?
C100 H10D 0.9800 ?
C100 H10E 0.9800 ?
C100 H10F 0.9800 ?
C1S Cl5 1.761(3) ?
C1S Cl6 1.762(3) ?
C1S H1SA 0.9900 ?
C1S H1SB 0.9900 ?
C2S Cl8 1.754(3) ?
C2S Cl7 1.804(3) ?
C2S H2SA 0.9900 ?
C2S H2SB 0.9900 ?
C3S Cl10 1.747(3) ?
C3S Cl9 1.768(3) ?
C3S H3SA 0.9900 ?
C3S H3SB 0.9900 ?
C4S Cl12 1.757(3) ?
C4S Cl11 1.762(3) ?
C4S H4SA 0.9900 ?
C4S H4SB 0.9900 ?
O1 H1OA 0.9059 ?
O1 H1OB 0.8792 ?
O2 H2OA 1.0124 ?
O2 H2OB 0.9488 ?
O3 H3OA 0.8977 ?
O3 H3OB 0.8681 ?
O4 H4OA 0.9400 ?
O4 H4OB 1.0754 ?

loop_
_geom_hbond_atom_site_label_D
_geom_hbond_atom_site_label_H
_geom_hbond_atom_site_label_A
_geom_hbond_site_symmetry_A
_geom_hbond_distance_DH
_geom_hbond_distance_HA
_geom_hbond_distance_DA
_geom_hbond_angle_DHA
O1 H1OA Cl1 . 0.91 2.33 3.2381(19) 176.6
O1 H1OB Cl2 . 0.88 2.31 3.188(2) 177.1
O2 H2OA Cl1 . 1.01 2.18 3.192(2) 174.8
O2 H2OB Cl2 . 0.95 2.32 3.2691(19) 176.9
O3 H3OA Cl4 . 0.90 2.30 3.198(2) 178.3
O3 H3OB Cl3 . 0.87 2.34 3.201(2) 174.0
O4 H4OB Cl3 . 1.08 2.12 3.180(2) 168.4
O4 H4OA Cl4 . 0.94 2.25 3.192(2) 176.9
C1S H1SB Cl3 . 0.99 2.47 3.422(3) 161.9
C2S H2SA Cl4 . 0.99 2.81 3.743(4) 157.9
C2S H2SB Cl1 1_565 0.99 2.66 3.642(3) 169.2
C3S H3SA N17 1_455 0.99 2.42 3.403(4) 172.9
C3S H3SB Cl2 . 0.99 2.49 3.447(3) 163.0
C4S H4SA Cl4 . 0.99 2.54 3.527(3) 176.4

loop_
_geom_torsion_atom_site_label_1
_geom_torsion_atom_site_label_2
_geom_torsion_atom_site_label_3
_geom_torsion_atom_site_label_4
_geom_torsion
C19 N1 C2 C3 -174.7(2)
Ni1 N1 C2 C3 -1.7(3)
C19 N1 C2 C1 6.6(4)
Ni1 N1 C2 C1 179.59(18)
C7 N2 C3 C4 0.9(3)
Ni1 N2 C3 C4 163.54(17)
C7 N2 C3 C2 -176.91(19)
Ni1 N2 C3 C2 -14.3(2)
N1 C2 C3 N2 9.9(3)
C1 C2 C3 N2 -171.3(2)
N1 C2 C3 C4 -167.8(2)
C1 C2 C3 C4 11.0(4)
N2 C3 C4 C5 -1.4(3)
C2 C3 C4 C5 176.1(2)
C3 C4 C5 C6 1.0(4)
C4 C5 C6 C7 -0.1(4)
C3 N2 C7 C6 0.0(3)
Ni1 N2 C7 C6 -162.83(17)
C3 N2 C7 C8 177.9(2)
Ni1 N2 C7 C8 15.1(2)
C5 C6 C7 N2 -0.4(3)
C5 C6 C7 C8 -178.0(2)
C27 N3 C8 C9 -8.4(4)
Ni1 N3 C8 C9 177.17(19)
C27 N3 C8 C7 173.92(19)
Ni1 N3 C8 C7 -0.5(3)
N2 C7 C8 N3 -9.1(3)
C6 C7 C8 N3 168.6(2)
N2 C7 C8 C9 173.1(2)
C6 C7 C8 C9 -9.2(4)
C35 N4 C11 C12 173.98(19)
Ni1 N4 C11 C12 -6.3(2)
C35 N4 C11 C10 -10.6(3)
Ni1 N4 C11 C10 169.21(19)
C16 N5 C12 C13 -3.5(3)
Ni1 N5 C12 C13 -172.13(17)
C16 N5 C12 C11 175.21(19)
Ni1 N5 C12 C11 6.6(3)
N4 C11 C12 N5 0.2(3)
C10 C11 C12 N5 -175.7(2)
N4 C11 C12 C13 178.8(2)
C10 C11 C12 C13 2.9(3)
N5 C12 C13 C14 1.1(4)
C11 C12 C13 C14 -177.5(2)
C12 C13 C14 C15 1.7(4)
C13 C14 C15 C16 -2.0(4)
C12 N5 C16 C15 3.1(3)
Ni1 N5 C16 C15 171.65(17)
C12 N5 C16 C17 -175.3(2)
Ni1 N5 C16 C17 -6.8(3)
C14 C15 C16 N5 -0.3(3)
C14 C15 C16 C17 177.9(2)
C43 N6 C17 C16 -178.06(19)
Ni1 N6 C17 C16 6.1(2)
C43 N6 C17 C18 4.2(4)
Ni1 N6 C17 C18 -171.64(19)
N5 C16 C17 N6 0.0(3)
C15 C16 C17 N6 -178.4(2)
N5 C16 C17 C18 177.9(2)
C15 C16 C17 C18 -0.5(4)
C2 N1 C19 C24 84.7(3)
Ni1 N1 C19 C24 -87.9(2)
C2 N1 C19 C20 -106.2(3)
Ni1 N1 C19 C20 81.2(2)
C24 C19 C20 C21 0.2(3)
N1 C19 C20 C21 -168.9(2)
C19 C20 C21 C22 0.6(4)
C25 N7 C22 C23 2.9(4)
C26 N7 C22 C23 -173.3(3)
C25 N7 C22 C21 -176.1(3)
C26 N7 C22 C21 7.6(4)
C20 C21 C22 N7 177.5(3)
C20 C21 C22 C23 -1.5(4)
N7 C22 C23 C24 -177.4(2)
C21 C22 C23 C24 1.7(4)
C20 C19 C24 C23 -0.1(3)
N1 C19 C24 C23 169.1(2)
C22 C23 C24 C19 -0.9(4)
C8 N3 C27 C32 130.6(2)
Ni1 N3 C27 C32 -55.5(3)
C8 N3 C27 C28 -53.9(3)
Ni1 N3 C27 C28 120.1(2)
C32 C27 C28 C29 -1.0(3)
N3 C27 C28 C29 -176.6(2)
C27 C28 C29 C30 -0.9(4)
C34 N8 C30 C29 -174.7(2)
C33 N8 C30 C29 -8.3(4)
C34 N8 C30 C31 4.8(4)
C33 N8 C30 C31 171.2(2)
C28 C29 C30 N8 -178.9(2)
C28 C29 C30 C31 1.6(3)
N8 C30 C31 C32 -179.9(2)
C29 C30 C31 C32 -0.4(4)
C30 C31 C32 C27 -1.5(4)
C28 C27 C32 C31 2.2(3)
N3 C27 C32 C31 177.9(2)
C11 N4 C35 C36 129.5(2)
Ni1 N4 C35 C36 -50.3(3)
C11 N4 C35 C40 -53.0(3)
Ni1 N4 C35 C40 127.2(2)
C40 C35 C36 C37 2.4(3)
N4 C35 C36 C37 180.0(2)
C35 C36 C37 C38 -2.2(4)
C41 N9 C38 C39 170.1(2)
C42 N9 C38 C39 23.0(3)
C41 N9 C38 C37 -13.3(3)
C42 N9 C38 C37 -160.4(2)
C36 C37 C38 N9 -175.8(2)
C36 C37 C38 C39 0.9(3)
N9 C38 C39 C40 176.7(2)
C37 C38 C39 C40 0.0(3)
C38 C39 C40 C35 0.3(4)
C36 C35 C40 C39 -1.5(3)
N4 C35 C40 C39 -179.0(2)
C17 N6 C43 C44 -89.2(3)
Ni1 N6 C43 C44 86.4(2)
C17 N6 C43 C48 101.2(3)
Ni1 N6 C43 C48 -83.2(2)
C48 C43 C44 C45 1.2(4)
N6 C43 C44 C45 -168.5(2)
C43 C44 C45 C46 -0.4(4)
C50 N10 C46 C47 8.6(4)
C49 N10 C46 C47 168.5(2)
C50 N10 C46 C45 -172.0(3)
C49 N10 C46 C45 -12.1(4)
C44 C45 C46 N10 179.5(2)
C44 C45 C46 C47 -1.1(4)
N10 C46 C47 C48 -178.8(2)
C45 C46 C47 C48 1.8(4)
C46 C47 C48 C43 -1.0(4)
C44 C43 C48 C47 -0.6(4)
N6 C43 C48 C47 169.4(2)
C69 N11 C52 C51 8.0(4)
Ni2 N11 C52 C51 -177.1(2)
C69 N11 C52 C53 -174.92(19)
Ni2 N11 C52 C53 0.0(3)
C57 N12 C53 C54 0.7(3)
Ni2 N12 C53 C54 164.72(18)
C57 N12 C53 C52 -178.1(2)
Ni2 N12 C53 C52 -14.1(2)
N11 C52 C53 N12 8.8(3)
C51 C52 C53 N12 -173.9(2)
N11 C52 C53 C54 -170.0(2)
C51 C52 C53 C54 7.4(4)
N12 C53 C54 C55 0.2(4)
C52 C53 C54 C55 178.8(2)
C53 C54 C55 C56 -0.2(4)
C54 C55 C56 C57 -0.6(4)
C53 N12 C57 C56 -1.6(3)
Ni2 N12 C57 C56 -165.45(17)
C53 N12 C57 C58 177.1(2)
Ni2 N12 C57 C58 13.2(3)
C55 C56 C57 N12 1.5(3)
C55 C56 C57 C58 -177.0(2)
C77 N13 C58 C57 173.8(2)
Ni2 N13 C58 C57 -0.4(3)
C77 N13 C58 C59 -7.6(4)
Ni2 N13 C58 C59 178.22(18)
N12 C57 C58 N13 -7.8(3)
C56 C57 C58 N13 170.8(2)
N12 C57 C58 C59 173.4(2)
C56 C57 C58 C59 -8.0(4)
C85 N14 C61 C62 -173.63(19)
Ni2 N14 C61 C62 7.3(2)
C85 N14 C61 C60 11.3(3)
Ni2 N14 C61 C60 -167.74(19)
C66 N15 C62 C63 3.5(3)
Ni2 N15 C62 C63 173.47(17)
C66 N15 C62 C61 -175.69(19)
Ni2 N15 C62 C61 -5.7(3)
N14 C61 C62 N15 -1.5(3)
C60 C61 C62 N15 174.0(2)
N14 C61 C62 C63 179.4(2)
C60 C61 C62 C63 -5.1(3)
N15 C62 C63 C64 -0.3(4)
C61 C62 C63 C64 178.7(2)
C62 C63 C64 C65 -2.1(4)
C63 C64 C65 C66 1.6(4)
C62 N15 C66 C65 -4.0(3)
Ni2 N15 C66 C65 -173.90(17)
C62 N15 C66 C67 173.76(19)
Ni2 N15 C66 C67 3.9(3)
C64 C65 C66 N15 1.4(3)
C64 C65 C66 C67 -176.0(2)
C93 N16 C67 C66 -178.7(2)
Ni2 N16 C67 C66 -6.6(2)
C93 N16 C67 C68 -1.7(4)
Ni2 N16 C67 C68 170.43(18)
N15 C66 C67 N16 2.2(3)
C65 C66 C67 N16 179.8(2)
N15 C66 C67 C68 -175.1(2)
C65 C66 C67 C68 2.6(3)
C52 N11 C69 C74 -130.9(2)
Ni2 N11 C69 C74 54.5(3)
C52 N11 C69 C70 54.3(3)
Ni2 N11 C69 C70 -120.3(2)
C74 C69 C70 C71 0.9(3)
N11 C69 C70 C71 175.7(2)
C69 C70 C71 C72 0.1(4)
C76 N17 C72 C71 -168.5(2)
C75 N17 C72 C71 -17.6(3)
C76 N17 C72 C73 13.7(3)
C75 N17 C72 C73 164.6(2)
C70 C71 C72 N17 -178.1(2)
C70 C71 C72 C73 -0.3(3)
N17 C72 C73 C74 177.4(2)
C71 C72 C73 C74 -0.4(3)
C72 C73 C74 C69 1.4(4)
C70 C69 C74 C73 -1.7(3)
N11 C69 C74 C73 -176.7(2)
C58 N13 C77 C78 -86.4(3)
Ni2 N13 C77 C78 87.6(2)
C58 N13 C77 C82 105.1(3)
Ni2 N13 C77 C82 -81.0(2)
C82 C77 C78 C79 0.6(3)
N13 C77 C78 C79 -168.2(2)
C77 C78 C79 C80 0.2(4)
C83 N18 C80 C79 -25.9(4)
C84 N18 C80 C79 -178.5(3)
C83 N18 C80 C81 154.1(3)
C84 N18 C80 C81 1.4(4)
C78 C79 C80 N18 178.9(2)
C78 C79 C80 C81 -1.0(4)
N18 C80 C81 C82 -178.7(2)
C79 C80 C81 C82 1.2(4)
C80 C81 C82 C77 -0.5(4)
C78 C77 C82 C81 -0.4(3)
N13 C77 C82 C81 168.2(2)
C61 N14 C85 C86 53.4(3)
Ni2 N14 C85 C86 -127.7(2)
C61 N14 C85 C90 -128.8(2)
Ni2 N14 C85 C90 50.1(3)
C90 C85 C86 C87 1.8(4)
N14 C85 C86 C87 179.5(2)
C85 C86 C87 C88 -0.6(4)
C91 N19 C88 C87 -19.4(3)
C92 N19 C88 C87 -164.9(2)
C91 N19 C88 C89 162.7(2)
C92 N19 C88 C89 17.2(3)
C86 C87 C88 N19 -177.7(2)
C86 C87 C88 C89 0.3(3)
N19 C88 C89 C90 176.7(2)
C87 C88 C89 C90 -1.2(3)
C88 C89 C90 C85 2.5(4)
C86 C85 C90 C89 -2.7(3)
N14 C85 C90 C89 179.5(2)
C67 N16 C93 C94 81.9(3)
Ni2 N16 C93 C94 -89.7(2)
C67 N16 C93 C98 -107.3(3)
Ni2 N16 C93 C98 81.2(2)
C98 C93 C94 C95 -1.0(4)
N16 C93 C94 C95 170.0(2)
C93 C94 C95 C96 -0.5(4)
C100 N20 C96 C97 -7.7(4)
C99 N20 C96 C97 -152.2(2)
C100 N20 C96 C95 174.5(2)
C99 N20 C96 C95 30.0(3)
C94 C95 C96 N20 -179.9(2)
C94 C95 C96 C97 2.2(4)
N20 C96 C97 C98 179.6(2)
C95 C96 C97 C98 -2.5(4)
C96 C97 C98 C93 1.2(4)
C94 C93 C98 C97 0.7(4)
N16 C93 C98 C97 -170.5(2)

_cod_database_fobs_code 2242163
